data_7024163
loop_
_publ_author_name
'Cantalupo, Stefanie A.'
'Lum, June S.'
'Buzzeo, Marisa C.'
'Moore, Curtis'
'DiPasquale, Antonio G.'
'Rheingold, Arnold L.'
'Doerrer, Linda H.'

_publ_section_title
;
 Three-coordinate late transition metal fluorinated alkoxide complexes.
;
_journal_issue 2
_journal_name_full 'Dalton transactions (Cambridge, England : 2003)'
_journal_page_first 374
_journal_page_last 383
_journal_paper_doi 10.1039/b911758j
_journal_volume 39
_journal_year 2010
_chemical_formula_sum 'C28 H32 F27 K O10 Zn'
_chemical_formula_weight 1146.01
_chemical_name_common SAC-I-281
_chemical_name_systematic
;
?
;
_space_group_IT_number 2
_symmetry_cell_setting triclinic
_symmetry_space_group_name_Hall '-P 1'
_symmetry_space_group_name_H-M 'P -1'
_atom_sites_solution_hydrogens geom
_atom_sites_solution_primary direct
_atom_sites_solution_secondary difmap
_audit_creation_method SHELXL-97
_cell_angle_alpha 86.243(3)
_cell_angle_beta 84.020(3)
_cell_angle_gamma 61.203(3)
_cell_formula_units_Z 2
_cell_length_a 10.797(3)
_cell_length_b 10.801(3)
_cell_length_c 21.012(5)
_cell_measurement_reflns_used 9923
_cell_measurement_temperature 208(2)
_cell_measurement_theta_max 0.00
_cell_measurement_theta_min 0.00
_cell_volume 2135.3(10)
_computing_cell_refinement 'Bruker SMART'
_computing_data_collection 'Bruker SMART'
_computing_data_reduction 'Bruker SAINT'
_computing_molecular_graphics ORTEP-32
_computing_publication_material WinGX
_computing_structure_refinement SHELXL-97
_computing_structure_solution SIR-2004
_diffrn_ambient_temperature 208(2)
_diffrn_measured_fraction_theta_full 0.979
_diffrn_measured_fraction_theta_max 0.867
_diffrn_measurement_device_type 'CCD area detector'
_diffrn_measurement_method 'phi and omega scans'
_diffrn_radiation_monochromator graphite
_diffrn_radiation_source 'fine-focus sealed tube'
_diffrn_radiation_type MoK\a
_diffrn_radiation_wavelength 0.71073
_diffrn_reflns_av_R_equivalents 0.0375
_diffrn_reflns_av_sigmaI/netI 0.0433
_diffrn_reflns_limit_h_max 13
_diffrn_reflns_limit_h_min -14
_diffrn_reflns_limit_k_max 14
_diffrn_reflns_limit_k_min -14
_diffrn_reflns_limit_l_max 26
_diffrn_reflns_limit_l_min -27
_diffrn_reflns_number 20819
_diffrn_reflns_theta_full 25.00
_diffrn_reflns_theta_max 28.56
_diffrn_reflns_theta_min 1.95
_exptl_absorpt_coefficient_mu 0.840
_exptl_absorpt_correction_T_max 0.9513
_exptl_absorpt_correction_T_min 0.9059
_exptl_absorpt_correction_type multi-scan
_exptl_absorpt_process_details SADABS
_exptl_crystal_colour colorless
_exptl_crystal_density_diffrn 1.782
_exptl_crystal_density_method 'not measured'
_exptl_crystal_description block
_exptl_crystal_F_000 1144
_exptl_crystal_size_max 0.12
_exptl_crystal_size_mid 0.10
_exptl_crystal_size_min 0.06
_refine_diff_density_max 1.126
_refine_diff_density_min -1.038
_refine_diff_density_rms 0.099
_refine_ls_extinction_method none
_refine_ls_goodness_of_fit_ref 1.100
_refine_ls_hydrogen_treatment constr
_refine_ls_matrix_type full
_refine_ls_number_parameters 607
_refine_ls_number_reflns 9460
_refine_ls_number_restraints 0
_refine_ls_restrained_S_all 1.100
_refine_ls_R_factor_all 0.0807
_refine_ls_R_factor_gt 0.0667
_refine_ls_shift/su_max 0.001
_refine_ls_shift/su_mean 0.000
_refine_ls_structure_factor_coef Fsqd
_refine_ls_weighting_details 'calc w=1/[\s^2^(Fo^2^)+(0.1153P)^2^+2.2235P] where P=(Fo^2^+2Fc^2^)/3'
_refine_ls_weighting_scheme calc
_refine_ls_wR_factor_gt 0.1930
_refine_ls_wR_factor_ref 0.2087
_reflns_number_gt 7580
_reflns_number_total 9460
_reflns_threshold_expression >2sigma(I)
_cod_data_source_file b911758j.txt
_cod_data_source_block lhd95_Compound_6
_cod_depositor_comments
;
The following automatic conversions were performed:

'_symmetry_cell_setting' value 'Triclinic' changed to 'triclinic'
according to /home/saulius/struct/CIF-dictionaries/cif_core.dic
dictionary named 'cif_core.dic' version 2.4.2 from 2011-04-26.

Automatic conversion script
Id: cif_fix_values 1891 2012-01-12 08:04:46Z andrius 
;
_cod_original_sg_symbol_H-M P-1
_cod_database_code 7024163

loop_
_symmetry_equiv_pos_as_xyz
'x, y, z'
'-x, -y, -z'

loop_
_atom_site_label
_atom_site_type_symbol
_atom_site_fract_x
_atom_site_fract_y
_atom_site_fract_z
_atom_site_U_iso_or_equiv
_atom_site_adp_type
_atom_site_occupancy
_atom_site_symmetry_multiplicity
_atom_site_calc_flag
_atom_site_refinement_flags
C1 C 0.1564(4) 0.5134(4) 0.77162(17) 0.0414(8) Uani 1 1 d .
C2 C 0.1637(6) 0.6051(6) 0.8231(2) 0.0643(13) Uani 1 1 d .
C3 C 0.1510(5) 0.3828(6) 0.8045(2) 0.0602(12) Uani 1 1 d .
C4 C 0.0183(5) 0.6022(7) 0.7380(2) 0.0677(15) Uani 1 1 d .
C5 C 0.5527(4) 0.1420(4) 0.62236(19) 0.0405(8) Uani 1 1 d .
C6 C 0.6960(6) 0.0030(6) 0.6154(4) 0.0819(19) Uani 1 1 d .
C7 C 0.5230(16) 0.2103(7) 0.5536(5) 0.175(7) Uani 1 1 d .
C8 C 0.4464(10) 0.0968(11) 0.6506(5) 0.139(5) Uani 1 1 d .
C9 C 0.6547(5) 0.2457(5) 0.83553(19) 0.0482(9) Uani 1 1 d .
C10 C 0.6184(10) 0.2926(10) 0.9062(3) 0.104(3) Uani 1 1 d .
C11 C 0.7905(7) 0.2551(9) 0.8110(4) 0.095(2) Uani 1 1 d .
C12 C 0.6808(10) 0.0949(8) 0.8326(5) 0.117(3) Uani 1 1 d .
C13 C 0.5329(6) 0.6121(5) 0.7211(2) 0.0552(11) Uani 1 1 d .
H13A H 0.5516 0.5741 0.7648 0.066 Uiso 1 1 calc R
H13B H 0.4462 0.7035 0.7228 0.066 Uiso 1 1 calc R
C14 C 0.6539(11) 0.6271(11) 0.6898(4) 0.114(3) Uani 1 1 d .
H14A H 0.6406 0.7219 0.6962 0.137 Uiso 1 1 calc R
H14B H 0.7425 0.5574 0.7072 0.137 Uiso 1 1 calc R
C15 C 0.6574(7) 0.6033(7) 0.6224(3) 0.0835(18) Uani 1 1 d .
H15A H 0.7540 0.5659 0.6018 0.100 Uiso 1 1 calc R
H15B H 0.5950 0.6910 0.6002 0.100 Uiso 1 1 calc R
C16 C 0.6057(5) 0.4973(5) 0.6220(2) 0.0537(10) Uani 1 1 d .
H16A H 0.5492 0.5150 0.5855 0.064 Uiso 1 1 calc R
H16B H 0.6857 0.4013 0.6191 0.064 Uiso 1 1 calc R
C17 C 0.2151(8) 0.0113(9) 0.9186(4) 0.096(2) Uani 1 1 d .
H17A H 0.1325 0.0608 0.8935 0.116 Uiso 1 1 calc R
H17B H 0.1954 -0.0471 0.9515 0.116 Uiso 1 1 calc R
C18 C 0.1234(6) 0.2083(8) 0.9867(3) 0.084(2) Uani 1 1 d .
H18A H 0.1003 0.1585 1.0227 0.101 Uiso 1 1 calc R
H18B H 0.0407 0.2570 0.9616 0.101 Uiso 1 1 calc R
C19 C 0.1588(6) 0.3113(7) 1.0106(3) 0.081(2) Uani 1 1 d .
H19A H 0.1861 0.3577 0.9745 0.097 Uiso 1 1 calc R
H19B H 0.0757 0.3839 1.0349 0.097 Uiso 1 1 calc R
C20 C 0.3071(7) 0.3354(6) 1.0776(3) 0.0800(18) Uani 1 1 d .
H20A H 0.2231 0.4091 1.1009 0.096 Uiso 1 1 calc R
H20B H 0.3418 0.3809 1.0438 0.096 Uiso 1 1 calc R
C21 C 0.4188(9) 0.2540(7) 1.1219(3) 0.086(2) Uani 1 1 d .
H21A H 0.4383 0.3184 1.1445 0.103 Uiso 1 1 calc R
H21B H 0.3867 0.2028 1.1537 0.103 Uiso 1 1 calc R
C22 C 0.6564(9) 0.0799(8) 1.1240(3) 0.091(2) Uani 1 1 d .
H22A H 0.6329 0.0212 1.1552 0.109 Uiso 1 1 calc R
H22B H 0.6742 0.1446 1.1473 0.109 Uiso 1 1 calc R
C23 C 1.2157(4) -0.1942(5) 0.6290(2) 0.0512(10) Uani 1 1 d .
H23A H 1.3038 -0.2077 0.6048 0.061 Uiso 1 1 calc R
H23B H 1.2399 -0.2635 0.6644 0.061 Uiso 1 1 calc R
C24 C 1.1911(4) -0.3546(4) 0.5674(2) 0.0506(10) Uani 1 1 d .
H24A H 1.2137 -0.4199 0.6043 0.061 Uiso 1 1 calc R
H24B H 1.2792 -0.3782 0.5406 0.061 Uiso 1 1 calc R
C25 C 1.0880(5) -0.3675(5) 0.5299(2) 0.0501(9) Uani 1 1 d .
H25A H 1.1249 -0.4660 0.5178 0.060 Uiso 1 1 calc R
H25B H 0.9975 -0.3375 0.5557 0.060 Uiso 1 1 calc R
C26 C 0.9723(5) -0.2859(5) 0.4346(2) 0.0534(10) Uani 1 1 d .
H26A H 0.8788 -0.2533 0.4579 0.064 Uiso 1 1 calc R
H26B H 1.0072 -0.3833 0.4213 0.064 Uiso 1 1 calc R
C27 C 0.9620(5) -0.1924(5) 0.3772(2) 0.0534(10) Uani 1 1 d .
H27A H 1.0571 -0.2157 0.3578 0.064 Uiso 1 1 calc R
H27B H 0.9101 -0.2063 0.3452 0.064 Uiso 1 1 calc R
C28 C 0.8653(5) 0.0473(5) 0.34547(19) 0.0510(10) Uani 1 1 d .
H28A H 0.8109 0.0336 0.3147 0.061 Uiso 1 1 calc R
H28B H 0.9560 0.0323 0.3235 0.061 Uiso 1 1 calc R
O1 O 0.2657(3) 0.4748(3) 0.72656(12) 0.0423(6) Uani 1 1 d .
O2 O 0.5682(3) 0.2284(3) 0.65966(14) 0.0485(7) Uani 1 1 d .
O3 O 0.5471(3) 0.3388(3) 0.80331(13) 0.0489(7) Uani 1 1 d .
O4 O 0.5195(3) 0.5148(3) 0.68181(12) 0.0407(6) Uani 1 1 d .
O5 O 0.2411(4) 0.1112(5) 0.94805(17) 0.0706(10) Uani 1 1 d .
O6 O 0.2720(4) 0.2417(3) 1.05037(16) 0.0668(9) Uani 1 1 d .
O7 O 0.5450(5) 0.1560(4) 1.08555(16) 0.0716(10) Uani 1 1 d .
O8 O 1.1286(3) -0.2132(3) 0.58844(13) 0.0452(6) Uani 1 1 d .
O9 O 1.0679(3) -0.2797(3) 0.47413(13) 0.0454(6) Uani 1 1 d .
O10 O 0.8898(3) -0.0505(3) 0.39714(12) 0.0458(6) Uani 1 1 d .
F1 F 0.2101(6) 0.6903(5) 0.7975(2) 0.1122(16) Uani 1 1 d .
F2 F 0.2532(4) 0.5227(5) 0.86614(16) 0.0975(13) Uani 1 1 d .
F3 F 0.0405(4) 0.6828(4) 0.85650(16) 0.0861(10) Uani 1 1 d .
F4 F 0.2769(3) 0.2865(4) 0.81933(16) 0.0816(10) Uani 1 1 d .
F5 F 0.0614(3) 0.4152(4) 0.85759(13) 0.0699(8) Uani 1 1 d .
F6 F 0.1055(4) 0.3234(4) 0.76512(18) 0.0901(11) Uani 1 1 d .
F7 F 0.0024(4) 0.7292(5) 0.7212(2) 0.1067(15) Uani 1 1 d .
F8 F -0.0982(3) 0.6224(5) 0.77553(15) 0.0864(11) Uani 1 1 d .
F9 F 0.0190(3) 0.5429(5) 0.68482(14) 0.0947(13) Uani 1 1 d .
F10 F 0.8041(3) 0.0128(5) 0.6164(2) 0.0991(13) Uani 1 1 d .
F11 F 0.6871(10) -0.0708(5) 0.6755(3) 0.189(4) Uani 1 1 d .
F12 F 0.7038(4) -0.0788(4) 0.56905(18) 0.0877(11) Uani 1 1 d .
F13 F 0.4550(5) 0.3339(4) 0.5485(2) 0.1047(14) Uani 1 1 d .
F14 F 0.4799(7) 0.1420(5) 0.5179(2) 0.131(2) Uani 1 1 d .
F15 F 0.6778(8) 0.1751(9) 0.5285(3) 0.171(3) Uani 1 1 d .
F16 F 0.3082(4) 0.2487(8) 0.6239(4) 0.198(4) Uani 1 1 d .
F17 F 0.4347(4) 0.0015(5) 0.6204(2) 0.1049(14) Uani 1 1 d .
F18 F 0.4102(6) 0.1085(7) 0.7053(2) 0.134(2) Uani 1 1 d .
F19 F 0.5564(5) 0.4245(6) 0.91434(18) 0.1123(15) Uani 1 1 d .
F20 F 0.7325(6) 0.2293(7) 0.94061(18) 0.140(2) Uani 1 1 d .
F21 F 0.5204(6) 0.2456(8) 0.9314(3) 0.178(3) Uani 1 1 d .
F22 F 0.7788(5) 0.3790(6) 0.8349(3) 0.1327(19) Uani 1 1 d .
F23 F 0.9085(4) 0.1429(6) 0.8318(3) 0.1254(18) Uani 1 1 d .
F24 F 0.8080(4) 0.2592(6) 0.7510(2) 0.1171(17) Uani 1 1 d .
F25 F 0.7562(6) 0.0089(5) 0.8776(3) 0.136(2) Uani 1 1 d .
F26 F 0.5670(6) 0.0861(5) 0.8310(4) 0.165(3) Uani 1 1 d .
F27 F 0.7642(7) 0.0436(5) 0.7719(3) 0.159(3) Uani 1 1 d .
K1 K 0.5000 0.0000 1.0000 0.0560(3) Uani 1 2 d S
K2 K 1.0000 0.0000 0.5000 0.0446(3) Uani 1 2 d S
Zn1 Zn 0.46722(4) 0.36357(4) 0.724207(17) 0.03314(14) Uani 1 1 d .

loop_
_atom_site_aniso_label
_atom_site_aniso_U_11
_atom_site_aniso_U_22
_atom_site_aniso_U_33
_atom_site_aniso_U_23
_atom_site_aniso_U_13
_atom_site_aniso_U_12
C1 0.0353(17) 0.048(2) 0.0334(17) 0.0012(15) -0.0005(13) -0.0143(16)
C2 0.061(3) 0.079(3) 0.054(3) -0.028(2) 0.015(2) -0.035(3)
C3 0.057(3) 0.068(3) 0.047(2) 0.004(2) 0.0099(19) -0.026(2)
C4 0.039(2) 0.097(4) 0.050(3) 0.007(3) 0.0011(18) -0.021(2)
C5 0.0391(18) 0.0370(18) 0.0441(19) -0.0126(15) -0.0026(14) -0.0159(15)
C6 0.053(3) 0.063(3) 0.123(5) -0.045(4) 0.006(3) -0.020(3)
C7 0.325(17) 0.050(3) 0.133(7) 0.009(4) -0.169(10) -0.049(6)
C8 0.143(7) 0.202(10) 0.147(7) -0.127(7) 0.096(6) -0.149(8)
C9 0.051(2) 0.059(2) 0.0369(19) 0.0109(17) -0.0150(16) -0.027(2)
C10 0.129(6) 0.118(6) 0.051(3) 0.013(4) -0.039(4) -0.043(6)
C11 0.055(3) 0.117(6) 0.090(5) 0.030(4) -0.022(3) -0.023(4)
C12 0.120(6) 0.061(4) 0.184(9) 0.045(5) -0.101(7) -0.043(4)
C13 0.082(3) 0.046(2) 0.049(2) -0.0008(18) -0.019(2) -0.037(2)
C14 0.169(8) 0.153(8) 0.103(5) 0.015(5) -0.033(5) -0.139(7)
C15 0.080(4) 0.084(4) 0.100(5) -0.010(3) 0.024(3) -0.055(3)
C16 0.055(2) 0.054(2) 0.050(2) -0.0013(19) 0.0109(18) -0.027(2)
C17 0.091(5) 0.118(6) 0.104(5) 0.032(4) -0.062(4) -0.062(5)
C18 0.053(3) 0.103(5) 0.076(4) 0.040(3) -0.014(2) -0.025(3)
C19 0.067(3) 0.067(3) 0.058(3) 0.018(3) 0.010(2) 0.003(3)
C20 0.110(5) 0.051(3) 0.056(3) -0.015(2) 0.016(3) -0.023(3)
C21 0.142(6) 0.072(4) 0.047(3) -0.026(3) 0.008(3) -0.053(4)
C22 0.129(6) 0.110(5) 0.061(3) 0.003(3) -0.039(4) -0.074(5)
C23 0.041(2) 0.061(3) 0.043(2) 0.0113(18) -0.0155(16) -0.0169(19)
C24 0.044(2) 0.042(2) 0.047(2) 0.0094(17) -0.0014(16) -0.0081(17)
C25 0.056(2) 0.040(2) 0.052(2) 0.0052(17) 0.0010(18) -0.0219(19)
C26 0.052(2) 0.053(2) 0.061(3) -0.012(2) -0.0044(19) -0.028(2)
C27 0.053(2) 0.066(3) 0.043(2) -0.0134(19) -0.0049(17) -0.027(2)
C28 0.050(2) 0.069(3) 0.0342(19) 0.0047(18) -0.0121(16) -0.028(2)
O1 0.0320(12) 0.0541(16) 0.0316(12) 0.0015(11) 0.0006(9) -0.0141(12)
O2 0.0400(13) 0.0555(17) 0.0527(16) -0.0244(13) 0.0038(11) -0.0237(13)
O3 0.0522(16) 0.0499(16) 0.0370(13) -0.0004(12) -0.0147(11) -0.0163(13)
O4 0.0512(14) 0.0438(14) 0.0343(13) -0.0024(10) -0.0008(10) -0.0287(12)
O5 0.0578(19) 0.089(3) 0.059(2) 0.0132(18) -0.0162(15) -0.030(2)
O6 0.074(2) 0.0439(17) 0.0530(18) -0.0002(14) 0.0065(16) -0.0073(16)
O7 0.105(3) 0.078(2) 0.0424(17) -0.0087(16) -0.0141(17) -0.049(2)
O8 0.0397(13) 0.0416(14) 0.0437(14) 0.0065(11) -0.0103(11) -0.0105(12)
O9 0.0488(15) 0.0444(15) 0.0464(15) 0.0035(12) -0.0063(11) -0.0250(13)
O10 0.0452(14) 0.0544(16) 0.0348(13) -0.0008(12) -0.0069(11) -0.0209(13)
F1 0.150(4) 0.120(3) 0.106(3) -0.054(3) 0.050(3) -0.101(3)
F2 0.073(2) 0.150(4) 0.0575(18) -0.034(2) -0.0099(15) -0.039(2)
F3 0.079(2) 0.088(2) 0.077(2) -0.0377(18) 0.0296(17) -0.0303(19)
F4 0.0685(19) 0.0660(19) 0.078(2) 0.0238(16) 0.0088(15) -0.0124(16)
F5 0.0648(17) 0.086(2) 0.0485(14) 0.0091(14) 0.0155(12) -0.0332(16)
F6 0.107(3) 0.108(3) 0.086(2) -0.025(2) 0.019(2) -0.078(3)
F7 0.0610(19) 0.093(3) 0.113(3) 0.051(2) 0.0044(19) -0.0023(18)
F8 0.0354(13) 0.131(3) 0.0657(18) 0.0166(19) 0.0039(12) -0.0223(17)
F9 0.0563(17) 0.178(4) 0.0474(16) 0.005(2) -0.0122(12) -0.053(2)
F10 0.0427(15) 0.102(3) 0.131(3) -0.046(2) 0.0006(17) -0.0138(17)
F11 0.358(10) 0.072(3) 0.151(5) 0.058(3) -0.158(6) -0.094(5)
F12 0.080(2) 0.0617(19) 0.103(3) -0.0480(18) 0.0064(19) -0.0165(17)
F13 0.142(4) 0.066(2) 0.101(3) 0.0156(19) -0.060(3) -0.039(2)
F14 0.219(6) 0.084(3) 0.100(3) -0.001(2) -0.096(3) -0.064(3)
F15 0.209(6) 0.281(9) 0.105(4) -0.079(4) 0.082(4) -0.191(7)
F16 0.0345(17) 0.240(7) 0.291(8) -0.198(6) -0.001(3) -0.022(3)
F17 0.098(3) 0.119(3) 0.137(3) -0.065(3) 0.026(2) -0.083(3)
F18 0.185(5) 0.211(6) 0.088(3) -0.048(3) 0.060(3) -0.167(5)
F19 0.114(3) 0.143(4) 0.062(2) -0.039(2) -0.011(2) -0.042(3)
F20 0.146(4) 0.185(5) 0.057(2) 0.018(3) -0.060(2) -0.047(4)
F21 0.134(4) 0.247(8) 0.109(4) 0.094(5) 0.020(3) -0.073(5)
F22 0.097(3) 0.105(3) 0.226(6) -0.008(4) -0.038(3) -0.067(3)
F23 0.0530(19) 0.151(4) 0.143(4) 0.033(3) -0.042(2) -0.024(2)
F24 0.083(2) 0.143(4) 0.082(3) 0.019(2) 0.033(2) -0.030(3)
F25 0.144(4) 0.087(3) 0.169(5) 0.074(3) -0.077(4) -0.047(3)
F26 0.110(4) 0.080(3) 0.337(9) 0.045(4) -0.086(5) -0.064(3)
F27 0.160(5) 0.077(3) 0.172(5) -0.052(3) -0.094(4) 0.020(3)
K1 0.0503(7) 0.0507(7) 0.0552(7) -0.0197(6) -0.0096(6) -0.0115(6)
K2 0.0554(7) 0.0398(6) 0.0372(6) 0.0047(4) -0.0149(5) -0.0203(5)
Zn1 0.0341(2) 0.0352(2) 0.0289(2) -0.00186(15) -0.00385(14) -0.01522(17)

loop_
_atom_type_symbol
_atom_type_description
_atom_type_scat_dispersion_real
_atom_type_scat_dispersion_imag
_atom_type_scat_source
C C 0.0033 0.0016 'International Tables Vol C Tables 4.2.6.8 and 6.1.1.4'
H H 0.0000 0.0000 'International Tables Vol C Tables 4.2.6.8 and 6.1.1.4'
O O 0.0106 0.0060 'International Tables Vol C Tables 4.2.6.8 and 6.1.1.4'
F F 0.0171 0.0103 'International Tables Vol C Tables 4.2.6.8 and 6.1.1.4'
K K 0.2009 0.2494 'International Tables Vol C Tables 4.2.6.8 and 6.1.1.4'
Zn Zn 0.2839 1.4301 'International Tables Vol C Tables 4.2.6.8 and 6.1.1.4'

loop_
_geom_angle_atom_site_label_1
_geom_angle_atom_site_label_2
_geom_angle_atom_site_label_3
_geom_angle
_geom_angle_site_symmetry_1
_geom_angle_site_symmetry_3
O1 C1 C2 111.5(3) . .
O1 C1 C4 107.5(3) . .
C2 C1 C4 108.5(4) . .
O1 C1 C3 111.5(3) . .
C2 C1 C3 109.3(4) . .
C4 C1 C3 108.5(4) . .
F1 C2 F3 107.8(5) . .
F1 C2 F2 107.6(5) . .
F3 C2 F2 105.6(4) . .
F1 C2 C1 111.1(4) . .
F3 C2 C1 114.2(4) . .
F2 C2 C1 110.1(4) . .
F4 C3 F6 107.3(5) . .
F4 C3 F5 108.6(4) . .
F6 C3 F5 105.9(4) . .
F4 C3 C1 111.1(4) . .
F6 C3 C1 110.6(4) . .
F5 C3 C1 113.1(4) . .
F9 C4 F7 106.3(5) . .
F9 C4 F8 107.8(5) . .
F7 C4 F8 106.7(5) . .
F9 C4 C1 111.8(4) . .
F7 C4 C1 111.1(5) . .
F8 C4 C1 112.6(4) . .
O2 C5 C8 113.7(4) . .
O2 C5 C6 108.1(4) . .
C8 C5 C6 105.0(6) . .
O2 C5 C7 109.0(4) . .
C8 C5 C7 113.8(8) . .
C6 C5 C7 106.8(6) . .
F10 C6 F12 113.0(5) . .
F10 C6 F11 104.9(7) . .
F12 C6 F11 105.7(5) . .
F10 C6 C5 116.9(5) . .
F12 C6 C5 113.6(5) . .
F11 C6 C5 100.8(5) . .
F13 C7 F14 112.3(7) . .
F13 C7 F15 105.4(11) . .
F14 C7 F15 108.6(9) . .
F13 C7 C5 118.8(8) . .
F14 C7 C5 111.3(8) . .
F15 C7 C5 98.8(6) . .
F18 C8 F17 117.1(7) . .
F18 C8 C5 120.6(6) . .
F17 C8 C5 117.9(5) . .
F18 C8 F16 98.4(7) . .
F17 C8 F16 101.1(7) . .
C5 C8 F16 91.8(7) . .
O3 C9 C12 114.0(4) . .
O3 C9 C11 109.2(4) . .
C12 C9 C11 110.6(6) . .
O3 C9 C10 106.7(5) . .
C12 C9 C10 108.9(6) . .
C11 C9 C10 107.2(6) . .
F19 C10 F20 109.9(7) . .
F19 C10 F21 106.1(8) . .
F20 C10 F21 107.8(6) . .
F19 C10 C9 115.3(6) . .
F20 C10 C9 112.3(7) . .
F21 C10 C9 104.8(7) . .
F24 C11 F23 107.2(6) . .
F24 C11 F22 108.5(7) . .
F23 C11 F22 108.6(6) . .
F24 C11 C9 112.9(6) . .
F23 C11 C9 111.4(6) . .
F22 C11 C9 108.0(6) . .
F26 C12 F25 109.4(8) . .
F26 C12 F27 107.3(8) . .
F25 C12 F27 106.8(7) . .
F26 C12 C9 113.4(7) . .
F25 C12 C9 115.0(7) . .
F27 C12 C9 104.3(7) . .
O4 C13 C14 105.1(5) . .
O4 C13 H13A 110.7 . .
C14 C13 H13A 110.7 . .
O4 C13 H13B 110.7 . .
C14 C13 H13B 110.7 . .
H13A C13 H13B 108.8 . .
C15 C14 C13 105.8(5) . .
C15 C14 H14A 110.6 . .
C13 C14 H14A 110.6 . .
C15 C14 H14B 110.6 . .
C13 C14 H14B 110.6 . .
H14A C14 H14B 108.7 . .
C14 C15 C16 103.9(5) . .
C14 C15 H15A 111.0 . .
C16 C15 H15A 111.0 . .
C14 C15 H15B 111.0 . .
C16 C15 H15B 111.0 . .
H15A C15 H15B 109.0 . .
O4 C16 C15 105.7(4) . .
O4 C16 H16A 110.6 . .
C15 C16 H16A 110.6 . .
O4 C16 H16B 110.6 . .
C15 C16 H16B 110.6 . .
H16A C16 H16B 108.7 . .
O5 C17 C22 108.5(5) . 2_657
O5 C17 H17A 110.0 . .
C22 C17 H17A 110.0 2_657 .
O5 C17 H17B 110.0 . .
C22 C17 H17B 110.0 2_657 .
H17A C17 H17B 108.4 . .
O5 C18 C19 108.6(5) . .
O5 C18 H18A 110.0 . .
C19 C18 H18A 110.0 . .
O5 C18 H18B 110.0 . .
C19 C18 H18B 110.0 . .
H18A C18 H18B 108.4 . .
O6 C19 C18 109.7(5) . .
O6 C19 H19A 109.7 . .
C18 C19 H19A 109.7 . .
O6 C19 H19B 109.7 . .
C18 C19 H19B 109.7 . .
H19A C19 H19B 108.2 . .
O6 C20 C21 108.5(5) . .
O6 C20 H20A 110.0 . .
C21 C20 H20A 110.0 . .
O6 C20 H20B 110.0 . .
C21 C20 H20B 110.0 . .
H20A C20 H20B 108.4 . .
O7 C21 C20 108.9(4) . .
O7 C21 H21A 109.9 . .
C20 C21 H21A 109.9 . .
O7 C21 H21B 109.9 . .
C20 C21 H21B 109.9 . .
H21A C21 H21B 108.3 . .
O7 C22 C17 107.8(5) . 2_657
O7 C22 H22A 110.2 . .
C17 C22 H22A 110.2 2_657 .
O7 C22 H22B 110.2 . .
C17 C22 H22B 110.2 2_657 .
H22A C22 H22B 108.5 . .
O8 C23 C28 108.1(3) . 2_756
O8 C23 H23A 110.1 . .
C28 C23 H23A 110.1 2_756 .
O8 C23 H23B 110.1 . .
C28 C23 H23B 110.1 2_756 .
H23A C23 H23B 108.4 . .
O8 C24 C25 108.2(3) . .
O8 C24 H24A 110.1 . .
C25 C24 H24A 110.1 . .
O8 C24 H24B 110.1 . .
C25 C24 H24B 110.1 . .
H24A C24 H24B 108.4 . .
O9 C25 C24 107.9(3) . .
O9 C25 H25A 110.1 . .
C24 C25 H25A 110.1 . .
O9 C25 H25B 110.1 . .
C24 C25 H25B 110.1 . .
H25A C25 H25B 108.4 . .
O9 C26 C27 107.5(4) . .
O9 C26 H26A 110.2 . .
C27 C26 H26A 110.2 . .
O9 C26 H26B 110.2 . .
C27 C26 H26B 110.2 . .
H26A C26 H26B 108.5 . .
O10 C27 C26 108.3(3) . .
O10 C27 H27A 110.0 . .
C26 C27 H27A 110.0 . .
O10 C27 H27B 110.0 . .
C26 C27 H27B 110.0 . .
H27A C27 H27B 108.4 . .
O10 C28 C23 108.9(3) . 2_756
O10 C28 H28A 109.9 . .
C23 C28 H28A 109.9 2_756 .
O10 C28 H28B 109.9 . .
C23 C28 H28B 109.9 2_756 .
H28A C28 H28B 108.3 . .
C1 O1 Zn1 136.1(2) . .
C5 O2 Zn1 140.9(2) . .
C9 O3 Zn1 141.3(3) . .
C13 O4 C16 108.9(3) . .
C13 O4 Zn1 120.3(2) . .
C16 O4 Zn1 124.9(2) . .
C18 O5 C17 113.4(5) . .
C18 O5 K1 115.4(3) . .
C17 O5 K1 115.4(4) . .
C20 O6 C19 112.8(5) . .
C20 O6 K1 115.1(3) . .
C19 O6 K1 115.0(3) . .
C22 O7 C21 111.9(5) . .
C22 O7 K1 116.1(4) . .
C21 O7 K1 114.2(4) . .
C24 O8 C23 111.9(3) . .
C24 O8 K2 117.6(2) . .
C23 O8 K2 116.0(2) . .
C26 O9 C25 112.3(3) . .
C26 O9 K2 112.6(2) . .
C25 O9 K2 113.7(2) . .
C27 O10 C28 112.7(3) . .
C27 O10 K2 114.0(2) . .
C28 O10 K2 114.6(2) . .
C6 F10 K2 125.0(4) . .
C7 F15 K2 158.8(5) . .
C10 F21 K1 143.0(5) . .
O6 K1 O6 180.00(13) . 2_657
O6 K1 O7 119.22(13) . 2_657
O6 K1 O7 60.78(13) 2_657 2_657
O6 K1 O7 60.78(13) . .
O6 K1 O7 119.22(13) 2_657 .
O7 K1 O7 180.000(1) 2_657 .
O6 K1 O5 60.30(12) . .
O6 K1 O5 119.70(13) 2_657 .
O7 K1 O5 59.96(13) 2_657 .
O7 K1 O5 120.04(13) . .
O6 K1 O5 119.70(13) . 2_657
O6 K1 O5 60.30(12) 2_657 2_657
O7 K1 O5 120.04(13) 2_657 2_657
O7 K1 O5 59.96(13) . 2_657
O5 K1 O5 180.000(1) . 2_657
O6 K1 F21 73.90(15) . .
O6 K1 F21 106.10(15) 2_657 .
O7 K1 F21 110.28(17) 2_657 .
O7 K1 F21 69.72(17) . .
O5 K1 F21 84.59(15) . .
O5 K1 F21 95.41(15) 2_657 .
O6 K1 F21 106.10(15) . 2_657
O6 K1 F21 73.90(15) 2_657 2_657
O7 K1 F21 69.72(17) 2_657 2_657
O7 K1 F21 110.28(17) . 2_657
O5 K1 F21 95.41(15) . 2_657
O5 K1 F21 84.59(15) 2_657 2_657
F21 K1 F21 180.000(1) . 2_657
O8 K2 O8 180.00(8) 2_756 .
O8 K2 O10 60.67(9) 2_756 .
O8 K2 O10 119.33(9) . .
O8 K2 O10 119.33(9) 2_756 2_756
O8 K2 O10 60.67(9) . 2_756
O10 K2 O10 180.0 . 2_756
O8 K2 O9 59.80(9) 2_756 2_756
O8 K2 O9 120.20(9) . 2_756
O10 K2 O9 119.37(8) . 2_756
O10 K2 O9 60.64(8) 2_756 2_756
O8 K2 O9 120.20(9) 2_756 .
O8 K2 O9 59.80(9) . .
O10 K2 O9 60.64(8) . .
O10 K2 O9 119.36(8) 2_756 .
O9 K2 O9 180.00(11) 2_756 .
O8 K2 F10 66.52(10) 2_756 2_756
O8 K2 F10 113.48(10) . 2_756
O10 K2 F10 74.09(9) . 2_756
O10 K2 F10 105.91(9) 2_756 2_756
O9 K2 F10 92.38(10) 2_756 2_756
O9 K2 F10 87.62(10) . 2_756
O8 K2 F10 113.48(10) 2_756 .
O8 K2 F10 66.52(10) . .
O10 K2 F10 105.91(9) . .
O10 K2 F10 74.09(9) 2_756 .
O9 K2 F10 87.62(10) 2_756 .
O9 K2 F10 92.38(10) . .
F10 K2 F10 180.0 2_756 .
O8 K2 F15 66.29(14) 2_756 .
O8 K2 F15 113.71(14) . .
O10 K2 F15 75.96(12) . .
O10 K2 F15 104.04(12) 2_756 .
O9 K2 F15 71.12(13) 2_756 .
O9 K2 F15 108.88(14) . .
F10 K2 F15 132.02(15) 2_756 .
F10 K2 F15 47.98(15) . .
O8 K2 F15 113.71(14) 2_756 2_756
O8 K2 F15 66.29(14) . 2_756
O10 K2 F15 104.04(12) . 2_756
O10 K2 F15 75.96(12) 2_756 2_756
O9 K2 F15 108.88(14) 2_756 2_756
O9 K2 F15 71.12(13) . 2_756
F10 K2 F15 47.98(15) 2_756 2_756
F10 K2 F15 132.02(15) . 2_756
F15 K2 F15 180.0 . 2_756
O2 Zn1 O3 119.01(13) . .
O2 Zn1 O1 120.44(12) . .
O3 Zn1 O1 115.84(12) . .
O2 Zn1 O4 94.95(12) . .
O3 Zn1 O4 98.90(12) . .
O1 Zn1 O4 98.00(12) . .

loop_
_geom_bond_atom_site_label_1
_geom_bond_atom_site_label_2
_geom_bond_distance
_geom_bond_site_symmetry_2
C1 O1 1.345(4) .
C1 C2 1.546(6) .
C1 C4 1.547(6) .
C1 C3 1.553(7) .
C2 F1 1.308(7) .
C2 F3 1.332(5) .
C2 F2 1.339(7) .
C3 F4 1.308(6) .
C3 F6 1.340(7) .
C3 F5 1.343(5) .
C4 F9 1.321(7) .
C4 F7 1.326(8) .
C4 F8 1.343(5) .
C5 O2 1.337(4) .
C5 C8 1.506(7) .
C5 C6 1.554(6) .
C5 C7 1.570(9) .
C6 F10 1.224(7) .
C6 F12 1.327(7) .
C6 F11 1.469(10) .
C7 F13 1.177(8) .
C7 F14 1.340(9) .
C7 F15 1.564(17) .
C8 F18 1.170(9) .
C8 F17 1.306(7) .
C8 F16 1.710(15) .
C9 O3 1.330(5) .
C9 C12 1.518(9) .
C9 C11 1.550(8) .
C9 C10 1.550(8) .
C10 F19 1.264(10) .
C10 F20 1.348(8) .
C10 F21 1.422(11) .
C11 F24 1.256(8) .
C11 F23 1.357(7) .
C11 F22 1.403(10) .
C12 F26 1.281(9) .
C12 F25 1.317(8) .
C12 F27 1.456(13) .
C13 O4 1.446(5) .
C13 C14 1.475(9) .
C13 H13A 0.9800 .
C13 H13B 0.9800 .
C14 C15 1.449(10) .
C14 H14A 0.9800 .
C14 H14B 0.9800 .
C15 C16 1.497(7) .
C15 H15A 0.9800 .
C15 H15B 0.9800 .
C16 O4 1.450(5) .
C16 H16A 0.9800 .
C16 H16B 0.9800 .
C17 O5 1.429(9) .
C17 C22 1.495(11) 2_657
C17 H17A 0.9800 .
C17 H17B 0.9800 .
C18 O5 1.410(8) .
C18 C19 1.469(11) .
C18 H18A 0.9800 .
C18 H18B 0.9800 .
C19 O6 1.414(7) .
C19 H19A 0.9800 .
C19 H19B 0.9800 .
C20 O6 1.410(8) .
C20 C21 1.482(10) .
C20 H20A 0.9800 .
C20 H20B 0.9800 .
C21 O7 1.435(8) .
C21 H21A 0.9800 .
C21 H21B 0.9800 .
C22 O7 1.392(8) .
C22 C17 1.495(11) 2_657
C22 H22A 0.9800 .
C22 H22B 0.9800 .
C23 O8 1.424(5) .
C23 C28 1.499(7) 2_756
C23 H23A 0.9800 .
C23 H23B 0.9800 .
C24 O8 1.420(5) .
C24 C25 1.492(7) .
C24 H24A 0.9800 .
C24 H24B 0.9800 .
C25 O9 1.425(5) .
C25 H25A 0.9800 .
C25 H25B 0.9800 .
C26 O9 1.419(5) .
C26 C27 1.500(7) .
C26 H26A 0.9800 .
C26 H26B 0.9800 .
C27 O10 1.414(6) .
C27 H27A 0.9800 .
C27 H27B 0.9800 .
C28 O10 1.416(5) .
C28 C23 1.499(7) 2_756
C28 H28A 0.9800 .
C28 H28B 0.9800 .
O1 Zn1 1.910(3) .
O2 Zn1 1.892(3) .
O3 Zn1 1.896(3) .
O4 Zn1 2.091(3) .
O5 K1 2.770(4) .
O6 K1 2.761(3) .
O7 K1 2.770(3) .
O8 K2 2.753(3) .
O9 K2 2.821(3) .
O10 K2 2.775(3) .
F10 K2 3.026(4) .
F15 K2 3.068(7) .
F21 K1 3.026(6) .
K1 O6 2.761(3) 2_657
K1 O7 2.770(3) 2_657
K1 O5 2.770(4) 2_657
K1 F21 3.026(6) 2_657
K2 O8 2.753(3) 2_756
K2 O10 2.775(3) 2_756
K2 O9 2.821(3) 2_756
K2 F10 3.026(4) 2_756
K2 F15 3.068(7) 2_756
